data_2300120
loop_
_publ_author_name
'Trzop, Elzbieta'
'Buron-Le Cointe, Marylise'
'Cailleau, Herv\'e'
'Toupet, Lo\"ic'
'Molnar, Gabor'
'Bousseksou, Azzedine'
'Gaspar, Ana B.'
'Real, Jos\'e Antonio'
'Collet, Eric'

_publ_section_title
;
 Structural investigation of the photoinduced spin conversion in the
 dinuclear compound {[Fe(bt)(NCS)~2~]~2~(bpym)}: toward controlled
 multi-stepped molecular switches
;
_journal_coeditor_code DB5014
_journal_issue 1
_journal_name_full 'Journal of Applied Crystallography'
_journal_page_first 158
_journal_page_last 164
_journal_paper_doi 10.1107/S002188980605028X
_journal_volume 40
_journal_year 2007
_chemical_formula_sum 'C24 H22 Fe2 N12 S8'
_chemical_formula_weight 846.72
_chemical_name_systematic
;
 ?
;
_space_group_IT_number 2
_symmetry_cell_setting triclinic
_symmetry_space_group_name_Hall '-P 1'
_symmetry_space_group_name_H-M 'P -1'
_atom_sites_solution_hydrogens geom
_atom_sites_solution_primary direct
_atom_sites_solution_secondary difmap
_audit_creation_method SHELXL-97
_cell_angle_alpha 72.260(10)
_cell_angle_beta 80.940(10)
_cell_angle_gamma 67.330(10)
_cell_formula_units_Z 1
_cell_length_a 8.4460(10)
_cell_length_b 9.1230(10)
_cell_length_c 11.779(2)
_cell_measurement_temperature 23.0(10)
_cell_volume 796.8(2)
_computing_cell_refinement 'CrysAlis RED, Oxford Diffraction Ltd.,Version 1.171.26'
_computing_data_collection 'CrysAlis CCD, Oxford Diffraction Ltd.,Version 1.171.26'
_computing_data_reduction 'CrysAlis RED, Oxford Diffraction Ltd.,Version 1.171.26'
_computing_molecular_graphics 'PLATON_(Spek, 1998)'
_computing_publication_material 'SHELXL-97 (Sheldrick, 1997)'
_computing_structure_refinement 'SHELXL-97 (Sheldrick, 1997)'
_computing_structure_solution 'SIR-97_(Altomare & al., 1998)'
_diffrn_ambient_temperature 293(2)
_diffrn_detector_area_resol_mean 19.64
_diffrn_measured_fraction_theta_full 0.923
_diffrn_measured_fraction_theta_max 0.923
_diffrn_measurement_device_type 'CCD Saphire 3 Xcalibur'
_diffrn_measurement_method 'omega scan'
_diffrn_radiation_monochromator graphite
_diffrn_radiation_source 'fine-focus sealed tube'
_diffrn_radiation_type MoK\a
_diffrn_radiation_wavelength 0.71069
_diffrn_reflns_av_R_equivalents 0.0540
_diffrn_reflns_av_sigmaI/netI 0.0702
_diffrn_reflns_limit_h_max 10
_diffrn_reflns_limit_h_min -10
_diffrn_reflns_limit_k_max 11
_diffrn_reflns_limit_k_min -11
_diffrn_reflns_limit_l_max 15
_diffrn_reflns_limit_l_min -15
_diffrn_reflns_number 11525
_diffrn_reflns_theta_full 27.00
_diffrn_reflns_theta_max 27.00
_diffrn_reflns_theta_min 2.90
_exptl_absorpt_coefficient_mu 1.476
_exptl_absorpt_correction_type none
_exptl_crystal_colour black
_exptl_crystal_density_diffrn 1.764
_exptl_crystal_density_method 'not measured'
_exptl_crystal_description block
_exptl_crystal_F_000 430
_exptl_crystal_size_max 0.1
_exptl_crystal_size_mid 0.1
_exptl_crystal_size_min 0.1
_refine_diff_density_max 0.652
_refine_diff_density_min -0.473
_refine_ls_extinction_method none
_refine_ls_goodness_of_fit_ref 0.918
_refine_ls_hydrogen_treatment constr
_refine_ls_matrix_type full
_refine_ls_number_parameters 208
_refine_ls_number_reflns 3210
_refine_ls_number_restraints 0
_refine_ls_restrained_S_all 0.918
_refine_ls_R_factor_all 0.0623
_refine_ls_R_factor_gt 0.0365
_refine_ls_shift/su_max 0.000
_refine_ls_shift/su_mean 0.000
_refine_ls_structure_factor_coef Fsqd
_refine_ls_weighting_details 'calc w=1/[\s^2^(Fo^2^)+(0.0502P)^2^+0.0000P] where P=(Fo^2^+2Fc^2^)/3'
_refine_ls_weighting_scheme calc
_refine_ls_wR_factor_gt 0.0860
_refine_ls_wR_factor_ref 0.0903
_reflns_number_gt 2190
_reflns_number_total 3210
_reflns_threshold_expression >2sigma(I)
_cod_data_source_file db5014.cif
_cod_data_source_block LSLS-23K
_cod_depositor_comments
;
The following automatic conversions were performed:
'_symmetry_cell_setting' value 'Triclinic' changed to 'triclinic'
according to '/home/saulius/struct/CIF-dictionaries/cif_core.dic'
dictionary named 'cif_core.dic' version 2.4.1 from 2010-06-29.

Automatic conversion script
Id: cif_fix_enum 1527 2010-12-29 10:47:43Z saulius 

The following automatic conversions were performed:

'_symmetry_cell_setting' value 'Triclinic' changed to 'triclinic'
according to /home/saulius/struct/CIF-dictionaries/cif_core.dic
dictionary named 'cif_core.dic' version 2.4.1 from 2010-06-29.

Automatic conversion script
Id: cif_fix_values 1715 2011-07-08 13:25:40Z adriana 

2019-10-26
Z value and formula fixed to values more according to usual
chemical conventions.                 miguel
;
_cod_original_formula_sum 'C12 H11 Fe N6 S4'
_cod_original_formula_weight 423.36
_cod_original_formula_units_Z 2
_cod_original_cell_volume 796.83(19)
_cod_original_sg_symbol_H-M P-1
_cod_database_code 2300120
_cod_database_fobs_code 2300120

loop_
_symmetry_equiv_pos_as_xyz
'x, y, z'
'-x, -y, -z'

loop_
_atom_site_type_symbol
_atom_site_label
_atom_site_fract_x
_atom_site_fract_y
_atom_site_fract_z
_atom_site_U_iso_or_equiv
_atom_site_adp_type
_atom_site_calc_flag
_atom_site_refinement_flags
_atom_site_occupancy
_atom_site_disorder_assembly
_atom_site_disorder_group
Fe Fe1 0.86543(6) 0.21942(6) 0.79761(5) 0.01265(14) Uani d . 1 . .
S S1 0.33539(11) 0.23352(11) 1.00751(9) 0.0199(2) Uani d . 1 . .
S S2 0.74652(11) 0.13248(12) 0.44897(8) 0.0194(2) Uani d . 1 . .
S S3 0.87791(11) 0.71148(11) 0.59855(9) 0.0194(2) Uani d . 1 . .
S S4 1.29047(12) 0.39968(12) 0.63828(9) 0.0223(2) Uani d . 1 . .
N N1 0.6366(3) 0.2317(3) 0.8656(3) 0.0146(6) Uani d . 1 . .
N N2 0.8176(3) 0.1965(3) 0.6503(3) 0.0142(6) Uani d . 1 . .
N N3 0.8007(4) 0.4563(3) 0.7316(3) 0.0144(6) Uani d . 1 . .
N N4 1.0904(3) 0.2310(4) 0.7352(3) 0.0140(6) Uani d . 1 . .
N N5 0.9652(3) -0.0225(3) 0.8622(3) 0.0116(6) Uani d . 1 . .
N N6 1.0855(3) -0.2183(3) 1.0435(3) 0.0118(6) Uani d . 1 . .
C C1 0.5124(5) 0.2328(4) 0.9246(3) 0.0155(8) Uani d . 1 . .
C C2 0.7887(4) 0.1711(4) 0.5659(3) 0.0154(8) Uani d . 1 . .
C C3 0.6328(4) 0.5884(4) 0.7125(4) 0.0193(8) Uani d . 1 . .
H H3A 0.5622 0.5827 0.7859 0.023 Uiso calc R 1 . .
H H3B 0.5746 0.5782 0.6522 0.023 Uiso calc R 1 . .
C C4 0.6625(4) 0.7545(4) 0.6710(3) 0.0199(8) Uani d . 1 . .
H H4A 0.6554 0.7966 0.7387 0.024 Uiso calc R 1 . .
H H4B 0.5770 0.8355 0.6153 0.024 Uiso calc R 1 . .
C C5 0.9242(4) 0.5063(4) 0.6763(3) 0.0144(8) Uani d . 1 . .
C C6 1.0933(4) 0.3767(4) 0.6835(3) 0.0141(8) Uani d . 1 . .
C C7 1.3935(4) 0.1746(4) 0.6747(3) 0.0192(8) Uani d . 1 . .
H H7A 1.4224 0.1377 0.6025 0.023 Uiso calc R 1 . .
H H7B 1.4979 0.1386 0.7163 0.023 Uiso calc R 1 . .
C C8 1.2642(4) 0.1047(4) 0.7543(3) 0.0192(8) Uani d . 1 . .
H H8A 1.2696 0.0069 0.7349 0.023 Uiso calc R 1 . .
H H8B 1.2910 0.0742 0.8373 0.023 Uiso calc R 1 . .
C C9 1.0003(4) -0.1468(4) 0.8122(3) 0.0153(8) Uani d . 1 . .
H H9 0.9696 -0.1238 0.7345 0.018 Uiso calc R 1 . .
C C10 1.0814(4) -0.3082(4) 0.8754(3) 0.0158(8) Uani d . 1 . .
H H10 1.1088 -0.3936 0.8399 0.019 Uiso calc R 1 . .
C C11 1.1213(4) -0.3409(4) 0.9917(3) 0.0150(8) Uani d . 1 . .
H H11 1.1739 -0.4495 1.0352 0.018 Uiso calc R 1 . .
C C12 1.0140(4) -0.0674(4) 0.9744(3) 0.0113(7) Uani d . 1 . .

loop_
_atom_site_aniso_label
_atom_site_aniso_U_11
_atom_site_aniso_U_22
_atom_site_aniso_U_33
_atom_site_aniso_U_12
_atom_site_aniso_U_13
_atom_site_aniso_U_23
Fe1 0.0119(3) 0.0140(3) 0.0120(3) -0.0044(2) -0.0003(2) -0.0039(2)
S1 0.0161(4) 0.0187(5) 0.0249(6) -0.0065(4) 0.0053(4) -0.0087(4)
S2 0.0170(5) 0.0288(5) 0.0148(5) -0.0090(4) -0.0008(4) -0.0080(5)
S3 0.0172(5) 0.0192(5) 0.0220(6) -0.0072(4) -0.0015(4) -0.0047(4)
S4 0.0181(5) 0.0235(5) 0.0276(6) -0.0101(4) 0.0023(4) -0.0081(5)
N1 0.0117(15) 0.0150(15) 0.0166(18) -0.0043(12) -0.0049(13) -0.0019(14)
N2 0.0134(15) 0.0141(15) 0.0150(18) -0.0046(12) -0.0008(13) -0.0038(14)
N3 0.0127(14) 0.0169(16) 0.0130(17) -0.0035(12) -0.0046(12) -0.0033(14)
N4 0.0118(14) 0.0176(16) 0.0122(17) -0.0027(12) -0.0009(12) -0.0066(14)
N5 0.0069(13) 0.0158(15) 0.0135(17) -0.0057(11) -0.0002(12) -0.0041(14)
N6 0.0080(13) 0.0132(15) 0.0131(17) -0.0017(12) -0.0019(12) -0.0038(14)
C1 0.0192(19) 0.0110(17) 0.016(2) -0.0038(14) -0.0074(16) -0.0025(17)
C2 0.0085(16) 0.0121(17) 0.021(2) -0.0037(14) -0.0002(15) 0.0011(17)
C3 0.0120(17) 0.0211(19) 0.023(2) -0.0036(15) -0.0054(15) -0.0048(18)
C4 0.0172(18) 0.020(2) 0.019(2) -0.0022(16) -0.0030(16) -0.0048(18)
C5 0.0170(18) 0.0177(18) 0.009(2) -0.0073(15) -0.0043(15) -0.0005(16)
C6 0.0130(17) 0.0210(19) 0.009(2) -0.0075(15) -0.0015(14) -0.0034(17)
C7 0.0153(18) 0.0209(19) 0.022(2) -0.0047(15) -0.0018(16) -0.0086(18)
C8 0.0133(18) 0.0196(19) 0.027(2) -0.0049(15) -0.0001(16) -0.0118(18)
C9 0.0138(17) 0.0201(19) 0.014(2) -0.0070(15) 0.0007(14) -0.0073(17)
C10 0.0143(17) 0.0183(18) 0.018(2) -0.0064(15) 0.0016(15) -0.0100(17)
C11 0.0119(17) 0.0118(17) 0.021(2) -0.0034(14) 0.0007(15) -0.0060(17)
C12 0.0065(15) 0.0147(17) 0.013(2) -0.0040(13) 0.0004(13) -0.0036(16)

loop_
_atom_type_symbol
_atom_type_description
_atom_type_scat_dispersion_real
_atom_type_scat_dispersion_imag
_atom_type_scat_source
C C 0.0033 0.0016 'International Tables Vol C Tables 4.2.6.8 and 6.1.1.4'
H H 0.0000 0.0000 'International Tables Vol C Tables 4.2.6.8 and 6.1.1.4'
N N 0.0061 0.0033 'International Tables Vol C Tables 4.2.6.8 and 6.1.1.4'
S S 0.1246 0.1234 'International Tables Vol C Tables 4.2.6.8 and 6.1.1.4'
Fe Fe 0.3463 0.8444 'International Tables Vol C Tables 4.2.6.8 and 6.1.1.4'

loop_
_geom_angle_atom_site_label_1
_geom_angle_atom_site_label_2
_geom_angle_atom_site_label_3
_geom_angle_site_symmetry_1
_geom_angle_site_symmetry_3
_geom_angle
_geom_angle_publ_flag
N2 Fe1 N3 . . 91.05(12) ?
N2 Fe1 N1 . . 91.93(12) ?
N3 Fe1 N1 . . 94.37(12) ?
N2 Fe1 N4 . . 92.51(12) ?
N3 Fe1 N4 . . 80.25(12) ?
N1 Fe1 N4 . . 173.08(11) ?
N2 Fe1 N6 . 2_757 173.76(12) ?
N3 Fe1 N6 . 2_757 94.98(11) ?
N1 Fe1 N6 . 2_757 86.04(11) ?
N4 Fe1 N6 . 2_757 90.08(11) ?
N2 Fe1 N5 . . 91.26(12) ?
N3 Fe1 N5 . . 171.88(12) ?
N1 Fe1 N5 . . 93.34(12) ?
N4 Fe1 N5 . . 91.86(12) ?
N6 Fe1 N5 2_757 . 82.98(11) ?
C5 S3 C4 . . 87.81(17) ?
C6 S4 C7 . . 88.96(17) ?
C1 N1 Fe1 . . 168.3(3) ?
C2 N2 Fe1 . . 175.0(3) ?
C5 N3 C3 . . 111.9(3) ?
C5 N3 Fe1 . . 115.5(2) ?
C3 N3 Fe1 . . 131.5(2) ?
C6 N4 C8 . . 112.4(3) ?
C6 N4 Fe1 . . 116.0(2) ?
C8 N4 Fe1 . . 130.7(2) ?
C12 N5 C9 . . 115.6(3) ?
C12 N5 Fe1 . . 112.5(2) ?
C9 N5 Fe1 . . 131.8(3) ?
C12 N6 C11 . . 115.4(3) ?
C12 N6 Fe1 . 2_757 112.7(2) ?
C11 N6 Fe1 . 2_757 131.8(2) ?
N1 C1 S1 . . 179.4(3) ?
N2 C2 S2 . . 178.8(3) ?
N3 C3 C4 . . 107.7(3) ?
N3 C3 H3A . . 110.2 ?
C4 C3 H3A . . 110.2 ?
N3 C3 H3B . . 110.2 ?
C4 C3 H3B . . 110.2 ?
H3A C3 H3B . . 108.5 ?
C3 C4 S3 . . 106.2(2) ?
C3 C4 H4A . . 110.5 ?
S3 C4 H4A . . 110.5 ?
C3 C4 H4B . . 110.5 ?
S3 C4 H4B . . 110.5 ?
H4A C4 H4B . . 108.7 ?
N3 C5 C6 . . 114.4(3) ?
N3 C5 S3 . . 119.8(3) ?
C6 C5 S3 . . 125.7(3) ?
N4 C6 C5 . . 113.5(3) ?
N4 C6 S4 . . 118.9(3) ?
C5 C6 S4 . . 127.5(3) ?
C8 C7 S4 . . 106.5(2) ?
C8 C7 H7A . . 110.4 ?
S4 C7 H7A . . 110.4 ?
C8 C7 H7B . . 110.4 ?
S4 C7 H7B . . 110.4 ?
H7A C7 H7B . . 108.6 ?
N4 C8 C7 . . 108.9(3) ?
N4 C8 H8A . . 109.9 ?
C7 C8 H8A . . 109.9 ?
N4 C8 H8B . . 109.9 ?
C7 C8 H8B . . 109.9 ?
H8A C8 H8B . . 108.3 ?
N5 C9 C10 . . 120.6(3) ?
N5 C9 H9 . . 119.7 ?
C10 C9 H9 . . 119.7 ?
C11 C10 C9 . . 119.1(3) ?
C11 C10 H10 . . 120.5 ?
C9 C10 H10 . . 120.5 ?
N6 C11 C10 . . 121.2(3) ?
N6 C11 H11 . . 119.4 ?
C10 C11 H11 . . 119.4 ?
N6 C12 N5 . . 128.2(3) ?
N6 C12 C12 . 2_757 116.3(4) ?
N5 C12 C12 . 2_757 115.5(4) ?

loop_
_geom_bond_atom_site_label_1
_geom_bond_atom_site_label_2
_geom_bond_site_symmetry_2
_geom_bond_distance
_geom_bond_publ_flag
Fe1 N2 . 1.930(3) ?
Fe1 N3 . 1.942(3) ?
Fe1 N1 . 1.947(3) ?
Fe1 N4 . 1.957(3) ?
Fe1 N6 2_757 1.975(3) ?
Fe1 N5 . 1.976(3) ?
S1 C1 . 1.651(4) ?
S2 C2 . 1.642(4) ?
S3 C5 . 1.732(4) ?
S3 C4 . 1.832(4) ?
S4 C6 . 1.738(3) ?
S4 C7 . 1.834(4) ?
N1 C1 . 1.162(5) ?
N2 C2 . 1.167(4) ?
N3 C5 . 1.301(4) ?
N3 C3 . 1.460(4) ?
N4 C6 . 1.290(4) ?
N4 C8 . 1.475(4) ?
N5 C12 . 1.340(4) ?
N5 C9 . 1.347(4) ?
N6 C12 . 1.324(4) ?
N6 C11 . 1.346(4) ?
N6 Fe1 2_757 1.975(3) ?
C3 C4 . 1.549(5) ?
C3 H3A . 0.9700 ?
C3 H3B . 0.9700 ?
C4 H4A . 0.9700 ?
C4 H4B . 0.9700 ?
C5 C6 . 1.457(5) ?
C7 C8 . 1.526(5) ?
C7 H7A . 0.9700 ?
C7 H7B . 0.9700 ?
C8 H8A . 0.9700 ?
C8 H8B . 0.9700 ?
C9 C10 . 1.380(5) ?
C9 H9 . 0.9300 ?
C10 C11 . 1.378(5) ?
C10 H10 . 0.9300 ?
C11 H11 . 0.9300 ?
C12 C12 2_757 1.454(6) ?

loop_
_geom_torsion_atom_site_label_1
_geom_torsion_atom_site_label_2
_geom_torsion_atom_site_label_3
_geom_torsion_atom_site_label_4
_geom_torsion_site_symmetry_1
_geom_torsion_site_symmetry_2
_geom_torsion_site_symmetry_3
_geom_torsion_site_symmetry_4
_geom_torsion
_geom_torsion_publ_flag
N2 Fe1 N1 C1 . . . . 162.3(13) ?
N3 Fe1 N1 C1 . . . . -106.5(13) ?
N4 Fe1 N1 C1 . . . . -67.7(19) ?
N6 Fe1 N1 C1 2_757 . . . -11.8(13) ?
N5 Fe1 N1 C1 . . . . 71.0(14) ?
N3 Fe1 N2 C2 . . . . -164(3) ?
N1 Fe1 N2 C2 . . . . -70(3) ?
N4 Fe1 N2 C2 . . . . 115(3) ?
N6 Fe1 N2 C2 2_757 . . . 1(4) ?
N5 Fe1 N2 C2 . . . . 23(3) ?
N2 Fe1 N3 C5 . . . . -89.1(3) ?
N1 Fe1 N3 C5 . . . . 178.9(2) ?
N4 Fe1 N3 C5 . . . . 3.2(2) ?
N6 Fe1 N3 C5 2_757 . . . 92.5(2) ?
N5 Fe1 N3 C5 . . . . 17.4(10) ?
N2 Fe1 N3 C3 . . . . 77.6(3) ?
N1 Fe1 N3 C3 . . . . -14.4(3) ?
N4 Fe1 N3 C3 . . . . 170.0(3) ?
N6 Fe1 N3 C3 2_757 . . . -100.8(3) ?
N5 Fe1 N3 C3 . . . . -175.9(7) ?
N2 Fe1 N4 C6 . . . . 90.6(2) ?
N3 Fe1 N4 C6 . . . . 0.0(2) ?
N1 Fe1 N4 C6 . . . . -39.3(11) ?
N6 Fe1 N4 C6 2_757 . . . -95.0(2) ?
N5 Fe1 N4 C6 . . . . -178.0(2) ?
N2 Fe1 N4 C8 . . . . -101.2(3) ?
N3 Fe1 N4 C8 . . . . 168.1(3) ?
N1 Fe1 N4 C8 . . . . 128.8(10) ?
N6 Fe1 N4 C8 2_757 . . . 73.1(3) ?
N5 Fe1 N4 C8 . . . . -9.9(3) ?
N2 Fe1 N5 C12 . . . . -177.5(2) ?
N3 Fe1 N5 C12 . . . . 76.1(9) ?
N1 Fe1 N5 C12 . . . . -85.5(2) ?
N4 Fe1 N5 C12 . . . . 90.0(2) ?
N6 Fe1 N5 C12 2_757 . . . 0.1(2) ?
N2 Fe1 N5 C9 . . . . 6.6(3) ?
N3 Fe1 N5 C9 . . . . -99.8(8) ?
N1 Fe1 N5 C9 . . . . 98.6(3) ?
N4 Fe1 N5 C9 . . . . -85.9(3) ?
N6 Fe1 N5 C9 2_757 . . . -175.8(3) ?
Fe1 N1 C1 S1 . . . . -15E1(4) ?
Fe1 N2 C2 S2 . . . . 23(18) ?
C5 N3 C3 C4 . . . . -19.6(4) ?
Fe1 N3 C3 C4 . . . . 173.2(2) ?
N3 C3 C4 S3 . . . . 26.6(3) ?
C5 S3 C4 C3 . . . . -21.1(3) ?
C3 N3 C5 C6 . . . . -175.0(3) ?
Fe1 N3 C5 C6 . . . . -5.6(4) ?
C3 N3 C5 S3 . . . . 3.0(4) ?
Fe1 N3 C5 S3 . . . . 172.34(16) ?
C4 S3 C5 N3 . . . . 11.8(3) ?
C4 S3 C5 C6 . . . . -170.5(3) ?
C8 N4 C6 C5 . . . . -173.1(3) ?
Fe1 N4 C6 C5 . . . . -2.9(4) ?
C8 N4 C6 S4 . . . . 3.7(4) ?
Fe1 N4 C6 S4 . . . . 173.96(15) ?
N3 C5 C6 N4 . . . . 5.6(4) ?
S3 C5 C6 N4 . . . . -172.3(2) ?
N3 C5 C6 S4 . . . . -170.9(2) ?
S3 C5 C6 S4 . . . . 11.3(5) ?
C7 S4 C6 N4 . . . . 8.4(3) ?
C7 S4 C6 C5 . . . . -175.2(3) ?
C6 S4 C7 C8 . . . . -16.7(3) ?
C6 N4 C8 C7 . . . . -17.0(4) ?
Fe1 N4 C8 C7 . . . . 174.6(2) ?
S4 C7 C8 N4 . . . . 21.7(3) ?
C12 N5 C9 C10 . . . . 0.0(5) ?
Fe1 N5 C9 C10 . . . . 175.8(2) ?
N5 C9 C10 C11 . . . . 2.0(5) ?
C12 N6 C11 C10 . . . . -1.4(5) ?
Fe1 N6 C11 C10 2_757 . . . -176.4(2) ?
C9 C10 C11 N6 . . . . -1.3(5) ?
C11 N6 C12 N5 . . . . 3.8(5) ?
Fe1 N6 C12 N5 2_757 . . . 179.8(3) ?
C11 N6 C12 C12 . . . 2_757 -175.5(3) ?
Fe1 N6 C12 C12 2_757 . . 2_757 0.4(5) ?
C9 N5 C12 N6 . . . . -3.2(5) ?
Fe1 N5 C12 N6 . . . . -179.8(3) ?
C9 N5 C12 C12 . . . 2_757 176.2(4) ?
Fe1 N5 C12 C12 . . . 2_757 -0.4(4) ?
